data_7203634
loop_
_publ_author_name
'Kumar, D. Krishna'
'Das, Amitava'
'Dastidar, Parthasarathi'

_publ_section_title
;
 Hydrogen-bonded microporous network, helix and 1-D zigzag chains in
 MOFs of Zn(ii): studying the effects of ligating topologies, hydrogen
 bonding backbone and counter-anions
;
_journal_issue 11
_journal_name_full CrystEngComm
_journal_page_first 805
_journal_paper_doi 10.1039/b612163m
_journal_volume 8
_journal_year 2006
_chemical_formula_sum 'C13 H20 Cl2 N4 O3 Zn'
_chemical_formula_weight 416.62
_chemical_name_systematic
;
?
;
_space_group_IT_number 60
_symmetry_cell_setting orthorhombic
_symmetry_space_group_name_Hall '-P 2n 2ab'
_symmetry_space_group_name_H-M 'P b c n'
_atom_sites_solution_hydrogens geom
_atom_sites_solution_primary direct
_atom_sites_solution_secondary difmap
_audit_creation_method SHELXL-97
_cell_angle_alpha 90.00
_cell_angle_beta 90.00
_cell_angle_gamma 90.00
_cell_formula_units_Z 8
_cell_length_a 19.1929(13)
_cell_length_b 7.1978(5)
_cell_length_c 24.4277(17)
_cell_measurement_temperature 100(2)
_cell_volume 3374.6(4)
_computing_cell_refinement 'BRUKER AXS SMART 3'
_computing_data_collection 'BRUKER AXS SMART 3'
_computing_data_reduction 'BRUKER AXS SAINT'
_computing_molecular_graphics 'BRUKER SHELXLTL'
_computing_publication_material 'MERCURY 1.4'
_computing_structure_refinement 'SHELXL-97 (Sheldrick, 1997)'
_computing_structure_solution 'SHELXS-97 (Sheldrick, 1990)'
_diffrn_ambient_temperature 100(2)
_diffrn_detector_area_resol_mean 0.3
_diffrn_measured_fraction_theta_full 0.966
_diffrn_measured_fraction_theta_max 0.966
_diffrn_measurement_device_type 'BRUKER SMART CCD AREA DETECTOR'
_diffrn_measurement_method 'PHI-OMEGA SCAN'
_diffrn_radiation_monochromator graphite
_diffrn_radiation_source 'fine-focus sealed tube'
_diffrn_radiation_type MoK\a
_diffrn_radiation_wavelength 0.71073
_diffrn_reflns_av_R_equivalents 0.0413
_diffrn_reflns_av_sigmaI/netI 0.0395
_diffrn_reflns_limit_h_max 25
_diffrn_reflns_limit_h_min -24
_diffrn_reflns_limit_k_max 8
_diffrn_reflns_limit_k_min -9
_diffrn_reflns_limit_l_max 32
_diffrn_reflns_limit_l_min -24
_diffrn_reflns_number 18871
_diffrn_reflns_theta_full 28.23
_diffrn_reflns_theta_max 28.23
_diffrn_reflns_theta_min 1.67
_exptl_absorpt_coefficient_mu 1.790
_exptl_absorpt_correction_T_max 0.8701
_exptl_absorpt_correction_T_min 0.5202
_exptl_absorpt_correction_type multi-scan
_exptl_absorpt_process_details BRUKER-SADABS
_exptl_crystal_colour COLORLESS
_exptl_crystal_density_diffrn 1.616
_exptl_crystal_density_method 'not measured'
_exptl_crystal_description PLATE
_exptl_crystal_F_000 1664
_exptl_crystal_size_max 0.42
_exptl_crystal_size_mid 0.21
_exptl_crystal_size_min 0.08
_refine_diff_density_max 0.727
_refine_diff_density_min -0.659
_refine_diff_density_rms 0.099
_refine_ls_extinction_method none
_refine_ls_goodness_of_fit_ref 1.080
_refine_ls_hydrogen_treatment mixed
_refine_ls_matrix_type full
_refine_ls_number_parameters 222
_refine_ls_number_reflns 4036
_refine_ls_number_restraints 0
_refine_ls_restrained_S_all 1.080
_refine_ls_R_factor_all 0.0622
_refine_ls_R_factor_gt 0.0477
_refine_ls_shift/su_max 0.001
_refine_ls_shift/su_mean 0.000
_refine_ls_structure_factor_coef Fsqd
_refine_ls_weighting_details 'calc w=1/[\s^2^(Fo^2^)+(0.0509P)^2^+5.0479P] where P=(Fo^2^+2Fc^2^)/3'
_refine_ls_weighting_scheme calc
_refine_ls_wR_factor_gt 0.1090
_refine_ls_wR_factor_ref 0.1154
_reflns_number_gt 3302
_reflns_number_total 4036
_reflns_threshold_expression >2sigma(I)
_cod_data_source_file b612163m.txt
_cod_data_source_block kkb482i
_cod_depositor_comments
;
The following automatic conversions were performed:
'_symmetry_cell_setting' value 'ORTHORHOMBIC' changed to 'orthorhombic'
according to '/home/saulius/struct/CIF-dictionaries/cif_core.dic'
dictionary named 'cif_core.dic' version 2.4.1 from
2010-06-29.

'_exptl_absorpt_correction_type' value 'MULTI-SCAN' changed
to 'multi-scan' according to
'/home/saulius/struct/CIF-dictionaries/cif_core.dic' dictionary named
'cif_core.dic' version 2.4.1 from 2010-06-29.

Automatic conversion script
Id: cif_fix_enum 1527 2010-12-29 10:47:43Z saulius 
;
_cod_original_sg_symbol_H-M Pbcn
_cod_database_code 7203634

loop_
_symmetry_equiv_pos_as_xyz
'x, y, z'
'-x+1/2, -y+1/2, z+1/2'
'-x, y, -z+1/2'
'x+1/2, -y+1/2, -z'
'-x, -y, -z'
'x-1/2, y-1/2, -z-1/2'
'x, -y, z-1/2'
'-x-1/2, y-1/2, z'

loop_
_atom_site_label
_atom_site_type_symbol
_atom_site_fract_x
_atom_site_fract_y
_atom_site_fract_z
_atom_site_U_iso_or_equiv
_atom_site_adp_type
_atom_site_occupancy
_atom_site_symmetry_multiplicity
_atom_site_calc_flag
_atom_site_refinement_flags
_atom_site_disorder_assembly
_atom_site_disorder_group
Zn1 Zn 0.110954(17) 1.08231(5) 0.113250(13) 0.02123(12) Uani 1 1 d . . .
Cl1 Cl 0.00155(4) 1.01305(17) 0.08740(3) 0.0439(3) Uani 1 1 d . . .
Cl2 Cl 0.12343(4) 1.37593(12) 0.14162(3) 0.02676(19) Uani 1 1 d . . .
N1 N 0.13319(13) 0.9271(4) 0.18021(10) 0.0239(6) Uani 1 1 d . . .
C2 C 0.08718(16) 0.8021(5) 0.19924(13) 0.0257(7) Uani 1 1 d . . .
H2 H 0.0487 0.7734 0.1777 0.031 Uiso 1 1 calc R . .
C3 C 0.09395(16) 0.7150(5) 0.24853(13) 0.0279(7) Uani 1 1 d . . .
H3 H 0.0603 0.6305 0.2599 0.033 Uiso 1 1 calc R . .
C4 C 0.15120(15) 0.7522(5) 0.28193(12) 0.0238(7) Uani 1 1 d . . .
C5 C 0.20071(17) 0.8770(5) 0.26208(13) 0.0309(8) Uani 1 1 d . . .
H5 H 0.2406 0.9037 0.2822 0.037 Uiso 1 1 calc R . .
C6 C 0.18936(17) 0.9597(6) 0.21218(13) 0.0317(8) Uani 1 1 d . . .
H6 H 0.2225 1.0436 0.1996 0.038 Uiso 1 1 calc R . .
N7 N 0.15362(13) 0.6665(4) 0.33290(11) 0.0284(6) Uani 1 1 d . . .
H7 H 0.1176 0.6038 0.3427 0.034 Uiso 1 1 calc R . .
C8 C 0.20877(15) 0.6729(5) 0.36927(12) 0.0213(6) Uani 1 1 d . . .
O9 O 0.26508(11) 0.7386(3) 0.35818(8) 0.0244(5) Uani 1 1 d . . .
N10 N 0.19187(13) 0.5966(4) 0.41927(11) 0.0256(6) Uani 1 1 d . . .
H10 H 0.1489 0.5691 0.4249 0.031 Uiso 1 1 calc R . .
C11 C 0.23874(15) 0.5607(4) 0.46129(12) 0.0203(6) Uani 1 1 d . . .
C12 C 0.21182(15) 0.5124(5) 0.51265(12) 0.0221(6) Uani 1 1 d . . .
H12 H 0.1639 0.5066 0.5179 0.026 Uiso 1 1 calc R . .
C13 C 0.25602(15) 0.4741(4) 0.55496(11) 0.0187(6) Uani 1 1 d . . .
H13 H 0.2370 0.4421 0.5887 0.022 Uiso 1 1 calc R . .
N14 N 0.32600(12) 0.4804(3) 0.55022(10) 0.0168(5) Uani 1 1 d . . .
C15 C 0.35206(15) 0.5263(4) 0.50081(12) 0.0190(6) Uani 1 1 d . . .
H15 H 0.4002 0.5307 0.4969 0.023 Uiso 1 1 calc R . .
C16 C 0.31145(15) 0.5672(4) 0.45568(12) 0.0202(6) Uani 1 1 d . . .
H16 H 0.3318 0.5982 0.4224 0.024 Uiso 1 1 calc R . .
C17 C 0.0751(3) 0.2458(8) 0.3001(2) 0.0544(13) Uani 1 1 d . . .
O18 O 0.04545(16) 0.3977(5) 0.32842(15) 0.0556(9) Uani 1 1 d . . .
C19A C -0.0061(3) 0.4203(10) 0.5285(3) 0.0261(14) Uiso 0.50 1 d P . .
C19B C 0.0164(3) 0.4596(10) 0.4701(3) 0.0255(14) Uiso 0.50 1 d P . .
O20A O 0.0577(2) 0.6231(6) 0.46642(18) 0.0236(9) Uiso 0.50 1 d P . .
O20B O -0.0560(2) 0.5567(6) 0.54732(18) 0.0259(10) Uiso 0.50 1 d P . .
H17A H 0.042(4) 0.162(9) 0.285(3) 0.11(2) Uiso 1 1 d . . .
H17B H 0.106(3) 0.174(9) 0.326(3) 0.10(2) Uiso 1 1 d . . .
H17C H 0.107(3) 0.259(9) 0.275(3) 0.10(2) Uiso 1 1 d . . .
H18 H 0.009(3) 0.378(8) 0.341(2) 0.070(18) Uiso 1 1 d . . .

loop_
_atom_site_aniso_label
_atom_site_aniso_U_11
_atom_site_aniso_U_22
_atom_site_aniso_U_33
_atom_site_aniso_U_23
_atom_site_aniso_U_13
_atom_site_aniso_U_12
Zn1 0.01616(18) 0.0352(2) 0.01230(18) 0.00308(14) -0.00008(12) -0.00315(14)
Cl1 0.0206(4) 0.0921(8) 0.0190(4) 0.0055(4) -0.0050(3) -0.0193(4)
Cl2 0.0265(4) 0.0335(4) 0.0202(4) -0.0024(3) 0.0029(3) 0.0006(3)
N1 0.0205(12) 0.0349(16) 0.0163(12) 0.0049(11) -0.0031(10) -0.0057(11)
C2 0.0199(15) 0.0325(18) 0.0248(16) 0.0052(13) -0.0061(12) -0.0066(13)
C3 0.0180(15) 0.0369(19) 0.0287(17) 0.0108(14) -0.0032(12) -0.0080(13)
C4 0.0175(14) 0.0368(19) 0.0169(14) 0.0053(13) 0.0016(11) 0.0009(13)
C5 0.0230(15) 0.051(2) 0.0190(16) 0.0098(15) -0.0077(12) -0.0120(15)
C6 0.0224(16) 0.052(2) 0.0208(16) 0.0123(15) -0.0023(12) -0.0160(15)
N7 0.0165(12) 0.0469(18) 0.0217(13) 0.0130(13) 0.0018(10) -0.0035(12)
C8 0.0192(14) 0.0288(17) 0.0158(14) 0.0038(12) 0.0008(11) 0.0046(12)
O9 0.0214(11) 0.0349(13) 0.0169(10) 0.0044(9) -0.0019(8) -0.0035(9)
N10 0.0145(12) 0.0423(17) 0.0198(13) 0.0090(12) 0.0055(10) 0.0066(11)
C11 0.0216(14) 0.0243(17) 0.0150(13) 0.0011(11) 0.0017(11) 0.0076(12)
C12 0.0185(14) 0.0268(17) 0.0209(15) 0.0023(12) 0.0033(11) 0.0043(12)
C13 0.0209(14) 0.0204(15) 0.0150(13) 0.0008(11) 0.0030(11) 0.0040(12)
N14 0.0185(11) 0.0177(12) 0.0141(11) -0.0016(9) 0.0011(9) 0.0008(10)
C15 0.0174(13) 0.0214(15) 0.0181(14) -0.0027(11) 0.0023(11) 0.0002(11)
C16 0.0205(14) 0.0251(17) 0.0151(14) 0.0003(12) 0.0048(11) 0.0044(12)
C17 0.040(2) 0.078(4) 0.046(3) 0.022(3) -0.010(2) -0.020(3)
O18 0.0312(15) 0.061(2) 0.075(2) 0.0295(18) 0.0075(15) -0.0159(15)

loop_
_atom_type_symbol
_atom_type_description
_atom_type_scat_dispersion_real
_atom_type_scat_dispersion_imag
_atom_type_scat_source
C C 0.0033 0.0016 'International Tables Vol C Tables 4.2.6.8 and 6.1.1.4'
H H 0.0000 0.0000 'International Tables Vol C Tables 4.2.6.8 and 6.1.1.4'
N N 0.0061 0.0033 'International Tables Vol C Tables 4.2.6.8 and 6.1.1.4'
O O 0.0106 0.0060 'International Tables Vol C Tables 4.2.6.8 and 6.1.1.4'
Cl Cl 0.1484 0.1585 'International Tables Vol C Tables 4.2.6.8 and 6.1.1.4'
Zn Zn 0.2839 1.4301 'International Tables Vol C Tables 4.2.6.8 and 6.1.1.4'

loop_
_geom_angle_atom_site_label_1
_geom_angle_atom_site_label_2
_geom_angle_atom_site_label_3
_geom_angle
_geom_angle_site_symmetry_1
_geom_angle_site_symmetry_3
_geom_angle_publ_flag
N14 Zn1 N1 111.59(10) 2_564 . ?
N14 Zn1 Cl2 112.64(8) 2_564 . ?
N1 Zn1 Cl2 104.37(8) . . ?
N14 Zn1 Cl1 107.30(7) 2_564 . ?
N1 Zn1 Cl1 107.53(8) . . ?
Cl2 Zn1 Cl1 113.35(4) . . ?
C2 N1 C6 116.1(3) . . ?
C2 N1 Zn1 120.7(2) . . ?
C6 N1 Zn1 122.6(2) . . ?
N1 C2 C3 123.4(3) . . ?
N1 C2 H2 118.3 . . ?
C3 C2 H2 118.3 . . ?
C2 C3 C4 120.2(3) . . ?
C2 C3 H3 119.9 . . ?
C4 C3 H3 119.9 . . ?
N7 C4 C5 125.1(3) . . ?
N7 C4 C3 117.7(3) . . ?
C5 C4 C3 117.2(3) . . ?
C6 C5 C4 118.7(3) . . ?
C6 C5 H5 120.7 . . ?
C4 C5 H5 120.7 . . ?
N1 C6 C5 124.3(3) . . ?
N1 C6 H6 117.8 . . ?
C5 C6 H6 117.8 . . ?
C8 N7 C4 125.9(3) . . ?
C8 N7 H7 117.1 . . ?
C4 N7 H7 117.1 . . ?
O9 C8 N10 124.3(3) . . ?
O9 C8 N7 123.6(3) . . ?
N10 C8 N7 112.1(3) . . ?
C8 N10 C11 125.2(3) . . ?
C8 N10 H10 117.4 . . ?
C11 N10 H10 117.4 . . ?
N10 C11 C12 118.0(3) . . ?
N10 C11 C16 124.4(3) . . ?
C12 C11 C16 117.6(3) . . ?
C13 C12 C11 119.9(3) . . ?
C13 C12 H12 120.0 . . ?
C11 C12 H12 120.0 . . ?
N14 C13 C12 123.1(3) . . ?
N14 C13 H13 118.4 . . ?
C12 C13 H13 118.4 . . ?
C15 N14 C13 117.0(2) . . ?
C15 N14 Zn1 121.19(19) . 2_565 ?
C13 N14 Zn1 121.75(19) . 2_565 ?
N14 C15 C16 123.9(3) . . ?
N14 C15 H15 118.1 . . ?
C16 C15 H15 118.1 . . ?
C15 C16 C11 118.4(3) . . ?
C15 C16 H16 120.8 . . ?
C11 C16 H16 120.8 . . ?
O18 C17 H17A 115(4) 1 . ?
O18 C17 H17A 115(4) . . ?
O18 C17 H17B 109(4) 1 . ?
O18 C17 H17B 109(4) . . ?
H17A C17 H17B 108(5) . . ?
O18 C17 H17C 123(4) 1 . ?
O18 C17 H17C 123(4) . . ?
H17A C17 H17C 106(5) . . ?
H17B C17 H17C 94(5) . . ?
C17 O18 H18 114(4) . . ?
C19B C19A O20A 94.3(8) 5_566 5_566 ?
C19B C19A O20B 34.8(5) 5_566 . ?
O20A C19A O20B 62.5(4) 5_566 . ?
C19B C19A C19B 85.4(8) 5_566 . ?
O20A C19A C19B 115.9(6) 5_566 . ?
O20B C19A C19B 111.2(6) . . ?
C19B C19A C19A 56.3(6) 5_566 5_566 ?
O20A C19A C19A 113.7(7) 5_566 5_566 ?
O20B C19A C19A 84.3(5) . 5_566 ?
C19B C19A C19A 29.1(3) . 5_566 ?
O20B C19B C19A 110.0(9) 5_566 5_566 ?
O20B C19B O20A 66.2(6) 5_566 . ?
C19A C19B O20A 47.2(6) 5_566 . ?
O20B C19B O20A 66.2(6) 5_566 1 ?
C19A C19B O20A 47.2(6) 5_566 1 ?
O20B C19B C19A 132.5(8) 5_566 . ?
C19A C19B C19A 94.6(8) 5_566 . ?
O20A C19B C19A 111.8(6) . . ?
O20A C19B C19A 111.8(6) 1 . ?
O20B C19B C19B 141.6(9) 5_566 5_566 ?
C19A C19B C19B 63.1(7) 5_566 5_566 ?
O20A C19B C19B 88.7(6) . 5_566 ?
O20A C19B C19B 88.7(6) 1 5_566 ?
C19A C19B C19B 31.4(3) . 5_566 ?
C19A O20A O20B 73.6(5) 5_566 5_566 ?
C19A O20A C19B 38.5(4) 5_566 . ?
O20B O20A C19B 37.0(3) 5_566 . ?
C19B O20B O20A 76.8(6) 5_566 5_566 ?
C19B O20B C19A 35.2(5) 5_566 . ?
O20A O20B C19A 43.9(3) 5_566 . ?

loop_
_geom_bond_atom_site_label_1
_geom_bond_atom_site_label_2
_geom_bond_distance
_geom_bond_site_symmetry_2
_geom_bond_publ_flag
Zn1 N14 2.010(2) 2_564 ?
Zn1 N1 2.026(3) . ?
Zn1 Cl2 2.2370(9) . ?
Zn1 Cl1 2.2486(8) . ?
N1 C2 1.344(4) . ?
N1 C6 1.352(4) . ?
C2 C3 1.363(4) . ?
C2 H2 0.9300 . ?
C3 C4 1.395(4) . ?
C3 H3 0.9300 . ?
C4 N7 1.390(4) . ?
C4 C5 1.395(4) . ?
C5 C6 1.374(4) . ?
C5 H5 0.9300 . ?
C6 H6 0.9300 . ?
N7 C8 1.383(4) . ?
N7 H7 0.8600 . ?
C8 O9 1.210(4) . ?
C8 N10 1.378(4) . ?
N10 C11 1.389(4) . ?
N10 H10 0.8600 . ?
C11 C12 1.401(4) . ?
C11 C16 1.403(4) . ?
C12 C13 1.365(4) . ?
C12 H12 0.9300 . ?
C13 N14 1.349(4) . ?
C13 H13 0.9300 . ?
N14 C15 1.348(4) . ?
N14 Zn1 2.010(2) 2_565 ?
C15 C16 1.382(4) . ?
C15 H15 0.9300 . ?
C16 H16 0.9300 . ?
C17 O18 1.413(7) 1 ?
C17 O18 1.413(7) . ?
C17 H17A 0.95(7) . ?
C17 H17B 1.00(7) . ?
C17 H17C 0.87(7) . ?
O18 H18 0.77(5) . ?
C19A C19B 0.887(8) 5_566 ?
C19A O20A 1.046(7) 5_566 ?
C19A O20B 1.446(8) . ?
C19A C19B 1.517(9) . ?
C19A C19A 1.818(14) 5_566 ?
C19B O20B 0.879(7) 5_566 ?
C19B C19A 0.887(8) 5_566 ?
C19B O20A 1.422(8) . ?
C19B O20A 1.422(8) 1 ?
C19B C19B 1.696(13) 5_566 ?
O20A C19A 1.046(7) 5_566 ?
O20A O20B 1.337(6) 5_566 ?
O20B C19B 0.879(7) 5_566 ?
O20B O20A 1.337(6) 5_566 ?

loop_
_geom_hbond_atom_site_label_D
_geom_hbond_atom_site_label_H
_geom_hbond_atom_site_label_A
_geom_hbond_distance_DH
_geom_hbond_distance_HA
_geom_hbond_distance_DA
_geom_hbond_angle_DHA
_geom_hbond_site_symmetry_A
N7 H7 O18 0.86 2.06 2.840(4) 150.7 1
N10 H10 O20A 0.86 2.06 2.827(5) 148.3 1
N10 H10 O20B 0.86 2.11 2.947(5) 163.9 5_566
O18 H18 Cl2 0.77(5) 2.58(5) 3.327(3) 163(5) 3_545
C3 H3 O18 0.93 2.39 3.145(4) 138.8 1
C12 H12 O20A 0.93 2.54 3.265(5) 135.3 1
